data_2223439
loop_
_publ_author_name
'Saeed, Sohail'
'Rashid, Naghmana'
'Hussain, Rizwan'
'Jones, Peter G.'

_publ_section_title
;
 1-(4-Bromophenyl)-3-(2-thienylcarbonyl)thiourea
;
_journal_coeditor_code IM2139
_journal_issue 10
_journal_name_full 'Acta Crystallographica Section E'
_journal_page_first o2568
_journal_page_last o2569
_journal_paper_doi 10.1107/S1600536809038537
_journal_volume 65
_journal_year 2009
_chemical_formula_iupac 'C12 H9 Br N2 O S2'
_chemical_formula_moiety 'C12 H9 Br N2 O S2'
_chemical_formula_sum 'C12 H9 Br N2 O S2'
_chemical_formula_weight 341.24
_chemical_melting_point 389
_chemical_name_systematic
;
1-(4-Bromophenyl)-3-(2-thienylcarbonyl)thiourea
;
_space_group_IT_number 14
_symmetry_cell_setting monoclinic
_symmetry_space_group_name_Hall '-P 2yn'
_symmetry_space_group_name_H-M 'P 1 21/n 1'
_atom_sites_solution_hydrogens geom
_atom_sites_solution_primary direct
_atom_sites_solution_secondary difmap
_audit_creation_method SHELXL-97
_cell_angle_alpha 90.00
_cell_angle_beta 90.412(5)
_cell_angle_gamma 90.00
_cell_formula_units_Z 4
_cell_length_a 13.1483(6)
_cell_length_b 4.4263(2)
_cell_length_c 22.6710(10)
_cell_measurement_reflns_used 12273
_cell_measurement_temperature 100(2)
_cell_measurement_theta_max 75.7362
_cell_measurement_theta_min 3.3546
_cell_volume 1319.38(10)
_computing_cell_refinement
;
CrysAlis Pro (Oxford Diffraction, 2009)
;
_computing_data_collection
;
CrysAlis Pro (Oxford Diffraction, 2009)
;
_computing_data_reduction
;
CrysAlis Pro (Oxford Diffraction, 2009)
;
_computing_molecular_graphics 'XP (Siemens, 1994)'
_computing_publication_material 'SHELXL97 (Sheldrick, 2008)'
_computing_structure_refinement 'SHELXL97 (Sheldrick, 2008)'
_computing_structure_solution 'SHELXS97 (Sheldrick, 2008)'
_diffrn_ambient_temperature 100(2)
_diffrn_detector_area_resol_mean 10.3543
_diffrn_measured_fraction_theta_full 0.994
_diffrn_measured_fraction_theta_max 0.980
_diffrn_measurement_device_type 'Oxford Diffraction Xcalibur Nova A'
_diffrn_measurement_method \w
_diffrn_radiation_monochromator mirror
_diffrn_radiation_source 'Nova (Cu) X-ray Source'
_diffrn_radiation_type CuK\a
_diffrn_radiation_wavelength 1.54184
_diffrn_reflns_av_R_equivalents 0.0401
_diffrn_reflns_av_sigmaI/netI 0.0176
_diffrn_reflns_limit_h_max 16
_diffrn_reflns_limit_h_min -16
_diffrn_reflns_limit_k_max 4
_diffrn_reflns_limit_k_min -5
_diffrn_reflns_limit_l_max 27
_diffrn_reflns_limit_l_min -28
_diffrn_reflns_number 20285
_diffrn_reflns_theta_full 72.50
_diffrn_reflns_theta_max 75.87
_diffrn_reflns_theta_min 3.87
_exptl_absorpt_coefficient_mu 7.117
_exptl_absorpt_correction_T_max 1.00000
_exptl_absorpt_correction_T_min 0.55779
_exptl_absorpt_correction_type multi-scan
_exptl_absorpt_process_details '(CrysAlis Pro; Oxford Diffraction, 2009)'
_exptl_crystal_colour colourless
_exptl_crystal_density_diffrn 1.718
_exptl_crystal_density_method 'not measured'
_exptl_crystal_description needle
_exptl_crystal_F_000 680
_exptl_crystal_size_max 0.15
_exptl_crystal_size_mid 0.05
_exptl_crystal_size_min 0.02
_refine_diff_density_max 0.419
_refine_diff_density_min -0.360
_refine_ls_extinction_method none
_refine_ls_goodness_of_fit_ref 1.055
_refine_ls_hydrogen_treatment mixed
_refine_ls_matrix_type full
_refine_ls_number_parameters 171
_refine_ls_number_reflns 2712
_refine_ls_number_restraints 0
_refine_ls_restrained_S_all 1.055
_refine_ls_R_factor_all 0.0288
_refine_ls_R_factor_gt 0.0251
_refine_ls_shift/su_max 0.002
_refine_ls_shift/su_mean 0.000
_refine_ls_structure_factor_coef Fsqd
_refine_ls_weighting_details 'calc w=1/[\s^2^(Fo^2^)+(0.0399P)^2^+0.686P] where P=(Fo^2^+2Fc^2^)/3'
_refine_ls_weighting_scheme calc
_refine_ls_wR_factor_gt 0.0653
_refine_ls_wR_factor_ref 0.0669
_reflns_number_gt 2438
_reflns_number_total 2712
_reflns_threshold_expression I>2\s(I)
_cod_data_source_file im2139.cif
_cod_data_source_block I
_cod_original_cell_volume 1319.40(10)
_cod_original_sg_symbol_H-M 'P 21/n'
_cod_database_code 2223439
_cod_database_fobs_code 2223439

loop_
_symmetry_equiv_pos_as_xyz
'x, y, z'
'-x+1/2, y+1/2, -z+1/2'
'-x, -y, -z'
'x-1/2, -y-1/2, z-1/2'

loop_
_atom_site_type_symbol
_atom_site_label
_atom_site_fract_x
_atom_site_fract_y
_atom_site_fract_z
_atom_site_U_iso_or_equiv
_atom_site_adp_type
_atom_site_calc_flag
_atom_site_refinement_flags
_atom_site_occupancy
_atom_site_disorder_assembly
_atom_site_disorder_group
Br Br 0.629471(15) 0.87392(5) 0.136702(8) 0.02773(9) Uani d . 1 . .
S S1 0.12627(4) -0.47575(13) 0.42493(2) 0.03066(13) Uani d . 1 . .
S S2 0.57481(4) 0.15778(13) 0.42693(2) 0.02881(13) Uani d . 1 . .
O O 0.27346(11) -0.1628(4) 0.34866(6) 0.0306(3) Uani d . 1 . .
N N1 0.40397(12) -0.1458(4) 0.41634(7) 0.0213(3) Uani d . 1 . .
H H01 0.4194(19) -0.180(6) 0.4521(12) 0.031(7) Uiso d . 1 . .
N N2 0.44284(13) 0.1420(4) 0.33512(7) 0.0238(4) Uani d . 1 . .
H H02 0.385(2) 0.075(6) 0.3245(11) 0.032(7) Uiso d . 1 . .
C C1 0.25426(14) -0.4373(5) 0.43690(8) 0.0228(4) Uani d . 1 . .
C C2 0.28750(14) -0.6036(4) 0.48600(8) 0.0191(4) Uani d . 1 . .
H H2 0.3558 -0.6113 0.4998 0.023 Uiso calc R 1 . .
C C3 0.20512(17) -0.7586(5) 0.51212(9) 0.0303(4) Uani d . 1 . .
H H3 0.2122 -0.8857 0.5457 0.036 Uiso calc R 1 . .
C C4 0.11538(17) -0.7072(5) 0.48445(11) 0.0340(5) Uani d . 1 . .
H H4 0.0527 -0.7916 0.4969 0.041 Uiso calc R 1 . .
C C5 0.31026(14) -0.2406(5) 0.39652(8) 0.0226(4) Uani d . 1 . .
C C6 0.47172(14) 0.0541(5) 0.38914(8) 0.0215(4) Uani d . 1 . .
C C7 0.49109(15) 0.3288(4) 0.29299(8) 0.0213(4) Uani d . 1 . .
C C8 0.43466(15) 0.3754(5) 0.24114(9) 0.0251(4) Uani d . 1 . .
H H8 0.3683 0.2922 0.2375 0.030 Uiso calc R 1 . .
C C9 0.47486(15) 0.5415(5) 0.19539(9) 0.0268(4) Uani d . 1 . .
H H9 0.4365 0.5732 0.1603 0.032 Uiso calc R 1 . .
C C10 0.57114(15) 0.6608(4) 0.20115(8) 0.0228(4) Uani d . 1 . .
C C11 0.62707(15) 0.6225(5) 0.25232(9) 0.0279(4) Uani d . 1 . .
H H11 0.6928 0.7100 0.2559 0.033 Uiso calc R 1 . .
C C12 0.58713(15) 0.4557(5) 0.29867(9) 0.0293(4) Uani d . 1 . .
H H12 0.6254 0.4288 0.3340 0.035 Uiso calc R 1 . .

loop_
_atom_site_aniso_label
_atom_site_aniso_U_11
_atom_site_aniso_U_22
_atom_site_aniso_U_33
_atom_site_aniso_U_12
_atom_site_aniso_U_13
_atom_site_aniso_U_23
Br 0.02733(13) 0.03447(14) 0.02145(12) 0.00217(8) 0.00351(8) 0.00748(8)
S1 0.0204(2) 0.0323(3) 0.0393(3) -0.0031(2) -0.00143(19) -0.0057(2)
S2 0.0253(2) 0.0430(3) 0.0181(2) -0.0118(2) -0.00757(18) 0.00732(19)
O 0.0251(7) 0.0443(9) 0.0222(7) -0.0074(6) -0.0074(6) 0.0054(6)
N1 0.0211(8) 0.0283(9) 0.0145(8) -0.0019(6) -0.0039(6) 0.0029(6)
N2 0.0208(8) 0.0319(9) 0.0187(8) -0.0042(7) -0.0045(6) 0.0038(7)
C1 0.0193(8) 0.0278(10) 0.0212(9) -0.0023(8) 0.0005(7) -0.0055(8)
C2 0.0217(9) 0.0198(9) 0.0159(8) -0.0038(7) 0.0010(7) -0.0037(7)
C3 0.0391(11) 0.0255(10) 0.0266(10) -0.0025(9) 0.0095(8) -0.0036(9)
C4 0.0286(10) 0.0260(11) 0.0477(13) -0.0049(9) 0.0173(9) -0.0085(10)
C5 0.0207(8) 0.0272(10) 0.0199(9) -0.0008(8) -0.0020(7) -0.0027(8)
C6 0.0213(8) 0.0258(10) 0.0174(8) 0.0004(7) -0.0024(7) 0.0002(7)
C7 0.0230(9) 0.0247(10) 0.0162(8) 0.0002(7) -0.0009(7) 0.0014(7)
C8 0.0223(9) 0.0320(11) 0.0210(9) -0.0031(8) -0.0047(7) 0.0021(8)
C9 0.0290(10) 0.0331(11) 0.0184(9) 0.0002(9) -0.0053(7) 0.0041(8)
C10 0.0264(9) 0.0232(10) 0.0190(9) 0.0034(7) 0.0027(7) 0.0035(7)
C11 0.0222(9) 0.0376(12) 0.0238(10) -0.0027(8) -0.0029(8) 0.0053(8)
C12 0.0253(10) 0.0411(12) 0.0212(9) -0.0027(9) -0.0052(7) 0.0077(9)

loop_
_atom_type_symbol
_atom_type_description
_atom_type_scat_dispersion_real
_atom_type_scat_dispersion_imag
_atom_type_scat_source
C C 0.0181 0.0091 'International Tables Vol C Tables 4.2.6.8 and 6.1.1.4'
H H 0.0000 0.0000 'International Tables Vol C Tables 4.2.6.8 and 6.1.1.4'
N N 0.0311 0.0180 'International Tables Vol C Tables 4.2.6.8 and 6.1.1.4'
O O 0.0492 0.0322 'International Tables Vol C Tables 4.2.6.8 and 6.1.1.4'
S S 0.3331 0.5567 'International Tables Vol C Tables 4.2.6.8 and 6.1.1.4'
Br Br -0.6763 1.2805 'International Tables Vol C Tables 4.2.6.8 and 6.1.1.4'

loop_
_geom_angle_atom_site_label_1
_geom_angle_atom_site_label_2
_geom_angle_atom_site_label_3
_geom_angle_site_symmetry_1
_geom_angle_site_symmetry_3
_geom_angle
_geom_angle_publ_flag
C4 S1 C1 . . 91.28(10) ?
C5 N1 C6 . . 128.33(16) ?
C6 N2 C7 . . 131.42(17) ?
C2 C1 C5 . . 130.75(17) ?
C2 C1 S1 . . 111.98(14) ?
C5 C1 S1 . . 117.26(14) ?
C1 C2 C3 . . 110.59(17) ?
C4 C3 C2 . . 113.1(2) ?
C3 C4 S1 . . 113.04(16) ?
O C5 N1 . . 123.18(18) ?
O C5 C1 . . 121.29(17) ?
N1 C5 C1 . . 115.51(16) ?
N2 C6 N1 . . 114.16(16) ?
N2 C6 S2 . . 128.06(16) ?
N1 C6 S2 . . 117.77(13) ?
C12 C7 C8 . . 119.64(18) ?
C12 C7 N2 . . 125.84(17) ?
C8 C7 N2 . . 114.50(17) ?
C9 C8 C7 . . 120.39(18) ?
C10 C9 C8 . . 119.34(18) ?
C9 C10 C11 . . 121.11(18) ?
C9 C10 Br . . 119.48(15) ?
C11 C10 Br . . 119.39(15) ?
C10 C11 C12 . . 119.92(19) ?
C7 C12 C11 . . 119.56(18) ?
C5 N1 H01 . . 117.8(18) ?
C6 N1 H01 . . 112.6(18) ?
C6 N2 H02 . . 113.9(18) ?
C7 N2 H02 . . 114.7(18) ?
C1 C2 H2 . . 124.7 ?
C3 C2 H2 . . 124.7 ?
C4 C3 H3 . . 123.5 ?
C2 C3 H3 . . 123.5 ?
C3 C4 H4 . . 123.5 ?
S1 C4 H4 . . 123.5 ?
C9 C8 H8 . . 119.8 ?
C7 C8 H8 . . 119.8 ?
C10 C9 H9 . . 120.3 ?
C8 C9 H9 . . 120.3 ?
C10 C11 H11 . . 120.0 ?
C12 C11 H11 . . 120.0 ?
C7 C12 H12 . . 120.2 ?
C11 C12 H12 . . 120.2 ?

loop_
_geom_bond_atom_site_label_1
_geom_bond_atom_site_label_2
_geom_bond_site_symmetry_2
_geom_bond_distance
_geom_bond_publ_flag
Br C10 . 1.9050(19) ?
S1 C4 . 1.701(3) ?
S1 C1 . 1.7111(19) ?
S2 C6 . 1.6629(19) ?
O C5 . 1.234(2) ?
N1 C5 . 1.374(2) ?
N1 C6 . 1.402(3) ?
N2 C6 . 1.338(2) ?
N2 C7 . 1.417(3) ?
C1 C2 . 1.402(3) ?
C1 C5 . 1.465(3) ?
C2 C3 . 1.415(3) ?
C3 C4 . 1.352(3) ?
C7 C12 . 1.387(3) ?
C7 C8 . 1.401(3) ?
C8 C9 . 1.379(3) ?
C9 C10 . 1.377(3) ?
C10 C11 . 1.380(3) ?
C11 C12 . 1.390(3) ?
N1 H01 . 0.85(3) ?
N2 H02 . 0.85(3) ?
C2 H2 . 0.9500 ?
C3 H3 . 0.9500 ?
C4 H4 . 0.9500 ?
C8 H8 . 0.9500 ?
C9 H9 . 0.9500 ?

loop_
_geom_hbond_atom_site_label_D
_geom_hbond_atom_site_label_H
_geom_hbond_atom_site_label_A
_geom_hbond_site_symmetry_A
_geom_hbond_distance_DH
_geom_hbond_distance_HA
_geom_hbond_distance_DA
_geom_hbond_angle_DHA
N1 H01 S2 3_656 0.85(3) 2.74(3) 3.5625(16) 163(2)
N2 H02 O . 0.85(3) 1.89(3) 2.624(2) 144(2)
C9 H9 S1 2_565 0.95 2.89 3.704(2) 144.0
C2 H2 S2 3_656 0.95 2.76 3.3193(18) 118.7

loop_
_geom_torsion_atom_site_label_1
_geom_torsion_atom_site_label_2
_geom_torsion_atom_site_label_3
_geom_torsion_atom_site_label_4
_geom_torsion_site_symmetry_1
_geom_torsion_site_symmetry_2
_geom_torsion_site_symmetry_3
_geom_torsion_site_symmetry_4
_geom_torsion
_geom_torsion_publ_flag
C4 S1 C1 C2 . . . . 0.46(16) ?
C4 S1 C1 C5 . . . . -178.78(16) ?
C5 C1 C2 C3 . . . . 179.2(2) ?
S1 C1 C2 C3 . . . . 0.1(2) ?
C1 C2 C3 C4 . . . . -0.8(3) ?
C2 C3 C4 S1 . . . . 1.1(2) ?
C1 S1 C4 C3 . . . . -0.92(18) ?
C6 N1 C5 O . . . . 2.2(3) ?
C6 N1 C5 C1 . . . . -176.30(18) ?
C2 C1 C5 O . . . . 164.5(2) ?
S1 C1 C5 O . . . . -16.4(3) ?
C2 C1 C5 N1 . . . . -17.0(3) ?
S1 C1 C5 N1 . . . . 162.10(14) ?
C7 N2 C6 N1 . . . . -177.11(19) ?
C7 N2 C6 S2 . . . . 4.2(3) ?
C5 N1 C6 N2 . . . . -5.5(3) ?
C5 N1 C6 S2 . . . . 173.38(16) ?
C6 N2 C7 C12 . . . . 3.5(4) ?
C6 N2 C7 C8 . . . . -178.4(2) ?
C12 C7 C8 C9 . . . . 1.3(3) ?
N2 C7 C8 C9 . . . . -177.00(19) ?
C7 C8 C9 C10 . . . . 0.1(3) ?
C8 C9 C10 C11 . . . . -1.4(3) ?
C8 C9 C10 Br . . . . 177.04(16) ?
C9 C10 C11 C12 . . . . 1.4(3) ?
Br C10 C11 C12 . . . . -177.09(17) ?
C8 C7 C12 C11 . . . . -1.3(3) ?
N2 C7 C12 C11 . . . . 176.8(2) ?
C10 C11 C12 C7 . . . . 0.0(3) ?

loop_
_cod_related_entry_id
_cod_related_entry_database
_cod_related_entry_code
1 ChemSpider 645973
